data_4031500
loop_
_publ_author_name
'Teulon, P.'
'Roziere, J.'

_publ_section_title
;
 Synthesis and structural characterization of the molecular complex (Ru (C
 O)3 Cl2)2 (Sb Cl3)
;
_journal_name_full 'Journal of Organometallic Chemistry'
_journal_page_first 391
_journal_page_last 397
_journal_volume 214
_journal_year 1981
_chemical_formula_sum 'C6 Cl7 O6 Ru2 Sb'
_chemical_name_systematic '(Ru (C O)3 Cl2)2 (Sb Cl3)'
_space_group_IT_number 14
_symmetry_space_group_name_Hall '-P 2ybc'
_symmetry_space_group_name_H-M 'P 1 21/c 1'
_cell_angle_alpha 90
_cell_angle_beta 100.31
_cell_angle_gamma 90
_cell_formula_units_Z 4
_cell_length_a 9.289
_cell_length_b 11.986
_cell_length_c 16.932
_cell_volume 1854.736
_citation_journal_id_ASTM JORCAI
_cod_data_source_file Teulon_JORCAI_1981_623.cif
_cod_data_source_block C6Cl7O6Ru2Sb1
_cod_original_formula_sum 'C6 Cl7 O6 Ru2 Sb1'
_cod_database_code 4031500

loop_
_symmetry_equiv_pos_as_xyz
x,y,z
-x,y+1/2,-z+1/2
-x,-y,-z
x,-y-1/2,z-1/2

loop_
_atom_site_label
_atom_site_type_symbol
_atom_site_fract_x
_atom_site_fract_y
_atom_site_fract_z
_atom_site_occupancy
_atom_site_U_iso_or_equiv
Sb1 Sb+3 0.6369 0.6404 0.1241 1 0.0
Cl7 Cl-1 0.6927 1.0599 0.4738 1 0.0
C1 C+2 0.689 1.142 0.017 1 0.0
O2 O-2 0.878 1.189 -0.158 1 0.0
O4 O-2 1.099 0.835 0.344 1 0.0
O3 O-2 0.654 0.772 0.382 1 0.0
C3 C+2 0.734 0.841 0.391 1 0.0
Cl4 Cl-1 0.7522 0.904 0.0689 1 0.0
C2 C+2 0.853 1.135 -0.107 1 0.0
C5 C+2 0.642 0.982 -0.096 1 0.0
C6 C+2 0.8 1.032 0.307 1 0.0
Cl6 Cl-1 0.9609 0.885 0.5432 1 0.0
O5 O-2 0.54 0.952 -0.14 1 0.0
Cl2 Cl-1 0.4839 0.7512 0.1882 1 0.0
Cl5 Cl-1 1.0221 1.0979 0.0687 1 0.0
Cl1 Cl-1 0.8427 0.6734 0.2246 1 0.0
Cl3 Cl-1 0.5929 0.4711 0.1849 1 0.0
Ru1 Ru+2 0.808 1.0362 -0.0272 1 0.0
Ru2 Ru+2 0.8689 0.9629 0.4121 1 0.0
O1 O-2 0.615 1.201 0.042 1 0.0
C4 C+2 1.0153 0.884 0.369 1 0.0
O6 O-2 0.764 1.071 0.25 1 0.0
